data_7131147
loop_
_publ_author_name
'English, Laura E.'
'Horsley Downie, Thomas M.'
'Lyall, Catherine L.'
'Mahon, Mary F.'
'McMullin, Claire L.'
'Neale, Samuel E.'
'Saunders, Carla M.'
'Liptrot, David J.'

_publ_section_title
;
 Selective hydroboration of electron-rich isocyanates by an NHC-copper(I)
 alkoxide.
;
_journal_issue 8
_journal_name_full 'Chemical communications (Cambridge, England)'
_journal_page_first 1074
_journal_page_last 1077
_journal_paper_doi 10.1039/d2cc04742j
_journal_volume 59
_journal_year 2023
_chemical_formula_moiety 'C32 H48 Cu N3 O, C6 H6'
_chemical_formula_sum 'C38 H54 Cu N3 O'
_chemical_formula_weight 632.38
_space_group_crystal_system monoclinic
_space_group_IT_number 14
_space_group_name_Hall '-P 2yn'
_space_group_name_H-M_alt 'P 1 21/n 1'
_atom_sites_solution_hydrogens geom
_atom_sites_solution_primary dual
_audit_creation_date 2020-11-02
_audit_creation_method
;
Olex2 1.2
(compiled 2018.05.29 svn.r3508 for OlexSys, GUI svn.r5506)
;
_audit_update_record
;
2022-08-06 deposited with the CCDC.	2022-12-26 downloaded from the CCDC.
;
_cell_angle_alpha 90
_cell_angle_beta 94.4500(10)
_cell_angle_gamma 90
_cell_formula_units_Z 4
_cell_length_a 11.54930(10)
_cell_length_b 16.05570(10)
_cell_length_c 19.4851(2)
_cell_measurement_reflns_used 14996
_cell_measurement_temperature 150.00(10)
_cell_measurement_theta_max 72.9220
_cell_measurement_theta_min 3.5630
_cell_volume 3602.27(5)
_computing_cell_refinement 'CrysAlisPro 1.171.39.46 (Rigaku OD, 2018)'
_computing_data_collection 'CrysAlisPro 1.171.39.46 (Rigaku OD, 2018)'
_computing_data_reduction 'CrysAlisPro 1.171.39.46 (Rigaku OD, 2018)'
_computing_molecular_graphics 'Olex2 (Dolomanov et al., 2009)'
_computing_publication_material 'Olex2 (Dolomanov et al., 2009)'
_computing_structure_refinement 'ShelXL (Sheldrick, 2015)'
_computing_structure_solution 'ShelXT (Sheldrick, 2015)'
_diffrn_ambient_environment N~2~
_diffrn_ambient_temperature 150.00(10)
_diffrn_detector 'CCD plate'
_diffrn_detector_area_resol_mean 8.1150
_diffrn_detector_type EosS2
_diffrn_measured_fraction_theta_full 1.000
_diffrn_measured_fraction_theta_max 0.989
_diffrn_measurement_device 'four-circle diffractometer'
_diffrn_measurement_device_type 'SuperNova, Dual, Cu at home/near, EosS2'
_diffrn_measurement_method '\w scans'
_diffrn_radiation_monochromator mirror
_diffrn_radiation_probe x-ray
_diffrn_radiation_type CuK\a
_diffrn_radiation_wavelength 1.54184
_diffrn_reflns_av_R_equivalents 0.0201
_diffrn_reflns_av_unetI/netI 0.0181
_diffrn_reflns_Laue_measured_fraction_full 1.000
_diffrn_reflns_Laue_measured_fraction_max 0.989
_diffrn_reflns_limit_h_max 9
_diffrn_reflns_limit_h_min -14
_diffrn_reflns_limit_k_max 19
_diffrn_reflns_limit_k_min -19
_diffrn_reflns_limit_l_max 20
_diffrn_reflns_limit_l_min -24
_diffrn_reflns_number 24948
_diffrn_reflns_point_group_measured_fraction_full 1.000
_diffrn_reflns_point_group_measured_fraction_max 0.989
_diffrn_reflns_theta_full 67.684
_diffrn_reflns_theta_max 73.072
_diffrn_reflns_theta_min 3.571
_diffrn_source 'micro-focus sealed X-ray tube'
_diffrn_source_type 'SuperNova (Cu) X-ray Source'
_exptl_absorpt_coefficient_mu 1.082
_exptl_absorpt_correction_T_max 1.00000
_exptl_absorpt_correction_T_min 0.80476
_exptl_absorpt_correction_type multi-scan
_exptl_absorpt_process_details
;
CrysAlisPro 1.171.39.46 (Rigaku Oxford Diffraction, 2018)
Empirical absorption correction using spherical harmonics,
 implemented in SCALE3 ABSPACK scaling algorithm.
;
_exptl_crystal_colour colourless
_exptl_crystal_colour_primary colourless
_exptl_crystal_density_diffrn 1.166
_exptl_crystal_description block
_exptl_crystal_F_000 1360
_exptl_crystal_size_max 0.274
_exptl_crystal_size_mid 0.217
_exptl_crystal_size_min 0.092
_refine_diff_density_max 0.257
_refine_diff_density_min -0.402
_refine_diff_density_rms 0.040
_refine_ls_extinction_method none
_refine_ls_goodness_of_fit_ref 1.031
_refine_ls_hydrogen_treatment constr
_refine_ls_matrix_type full
_refine_ls_number_parameters 428
_refine_ls_number_reflns 7138
_refine_ls_number_restraints 0
_refine_ls_restrained_S_all 1.031
_refine_ls_R_factor_all 0.0321
_refine_ls_R_factor_gt 0.0301
_refine_ls_shift/su_max 0.001
_refine_ls_shift/su_mean 0.000
_refine_ls_structure_factor_coef Fsqd
_refine_ls_weighting_details 'w=1/[\s^2^(Fo^2^)+(0.0407P)^2^+1.4525P] where P=(Fo^2^+2Fc^2^)/3'
_refine_ls_weighting_scheme calc
_refine_ls_wR_factor_gt 0.0805
_refine_ls_wR_factor_ref 0.0820
_reflns_Friedel_coverage 0.000
_reflns_number_gt 6672
_reflns_number_total 7138
_reflns_threshold_expression 'I > 2\s(I)'
_cod_data_source_file d2cc04742j2.cif
_cod_data_source_block s20djl11
_cod_depositor_comments 'Adding full bibliography for 7131146--7131147.cif.'
_cod_database_code 7131147
_shelxl_version_number 2014-3
_shelx_space_group_comment
;
The symmetry employed for this shelxl refinement is uniquely defined
by the following loop, which should always be used as a source of
symmetry information in preference to the above space-group names.
They are only intended as comments.
;
_olex2_refinement_description
;
1. Fixed Uiso
 At 1.2 times of:
  All C(H) groups, All C(H,H) groups
 At 1.5 times of:
  All C(H,H,H) groups
2. Others
 Fixed Sof: C33A(0.4) H33A(0.4) C34A(0.4) H34A(0.4) C35A(0.4) H35A(0.4)
 C36A(0.4) H36A(0.4) C37A(0.4) H37A(0.4) C38A(0.4) H38A(0.4) C33(0.6) H33(0.6)
 C34(0.6) H34(0.6) C35(0.6) H35(0.6) C36(0.6) H36(0.6) C37(0.6) H37(0.6)
 C38(0.6) H38(0.6)
3.a Ternary CH refined with riding coordinates:
 C11(H11), C14(H14), C23(H23), C26(H26), C29(H29)
3.b Secondary CH2 refined with riding coordinates:
 C2(H2A,H2B), C3(H3A,H3B), C4(H4A,H4B)
3.c Aromatic/amide H refined with riding coordinates:
 C7(H7), C8(H8), C9(H9), C19(H19), C20(H20), C21(H21), C32(H32), C33A(H33A),
 C34A(H34A), C35A(H35A), C36A(H36A), C37A(H37A), C38A(H38A), C33(H33), C34(H34),
  C35(H35), C36(H36), C37(H37), C38(H38)
3.d Fitted hexagon refined as free rotating group:
 C33A(C34A,C35A,C36A,C37A,C38A), C33(C34,C35,C36,C37,C38)
3.e Idealised Me refined as rotating group:
 C12(H12A,H12B,H12C), C13(H13A,H13B,H13C), C15(H15A,H15B,H15C), C16(H16A,H16B,
 H16C), C24(H24A,H24B,H24C), C25(H25A,H25B,H25C), C27(H27A,H27B,H27C), C28(H28A,
 H28B,H28C), C30(H30A,H30B,H30C), C31(H31A,H31B,H31C)
;

loop_
_space_group_symop_operation_xyz
'x, y, z'
'-x+1/2, y+1/2, -z+1/2'
'-x, -y, -z'
'x-1/2, -y-1/2, z-1/2'

loop_
_atom_site_label
_atom_site_type_symbol
_atom_site_fract_x
_atom_site_fract_y
_atom_site_fract_z
_atom_site_U_iso_or_equiv
_atom_site_adp_type
_atom_site_occupancy
_atom_site_site_symmetry_order
_atom_site_calc_flag
_atom_site_refinement_flags_posn
_atom_site_refinement_flags_adp
_atom_site_refinement_flags_occupancy
_atom_site_disorder_assembly
_atom_site_disorder_group
Cu1 Cu 0.20326(2) 0.76479(2) 0.54050(2) 0.02054(7) Uani 1 1 d . . . . .
O1 O 0.12146(11) 0.75581(8) 0.33727(5) 0.0452(3) Uani 1 1 d . . . . .
N1 N 0.27680(9) 0.79090(6) 0.68265(5) 0.0191(2) Uani 1 1 d . . . . .
N2 N 0.36989(9) 0.68591(6) 0.62907(5) 0.0185(2) Uani 1 1 d . . . . .
N3 N 0.12430(10) 0.77969(7) 0.45423(5) 0.0250(2) Uani 1 1 d . . . . .
C1 C 0.28959(10) 0.74642(7) 0.62562(6) 0.0174(2) Uani 1 1 d . . . . .
C2 C 0.34421(12) 0.77698(8) 0.74899(6) 0.0233(3) Uani 1 1 d . . . . .
H2A H 0.2967 0.7900 0.7865 0.028 Uiso 1 1 calc R . . . .
H2B H 0.4114 0.8134 0.7526 0.028 Uiso 1 1 calc R . . . .
C3 C 0.38330(12) 0.68709(8) 0.75423(6) 0.0244(3) Uani 1 1 d . . . . .
H3A H 0.4358 0.6796 0.7951 0.029 Uiso 1 1 calc R . . . .
H3B H 0.3166 0.6512 0.7581 0.029 Uiso 1 1 calc R . . . .
C4 C 0.44393(11) 0.66363(8) 0.69117(6) 0.0242(3) Uani 1 1 d . . . . .
H4A H 0.5175 0.6928 0.6913 0.029 Uiso 1 1 calc R . . . .
H4B H 0.4594 0.6042 0.6914 0.029 Uiso 1 1 calc R . . . .
C5 C 0.19264(10) 0.85735(7) 0.67970(6) 0.0193(2) Uani 1 1 d . . . . .
C6 C 0.08108(11) 0.84091(8) 0.70012(6) 0.0235(2) Uani 1 1 d . . . . .
C7 C 0.00140(11) 0.90620(9) 0.69745(7) 0.0274(3) Uani 1 1 d . . . . .
H7 H -0.0730 0.8971 0.7111 0.033 Uiso 1 1 calc R . . . .
C8 C 0.03128(12) 0.98436(8) 0.67483(7) 0.0275(3) Uani 1 1 d . . . . .
H8 H -0.0232 1.0271 0.6729 0.033 Uiso 1 1 calc R . . . .
C9 C 0.14181(11) 0.99917(8) 0.65513(7) 0.0243(3) Uani 1 1 d . . . . .
H9 H 0.1607 1.0518 0.6396 0.029 Uiso 1 1 calc R . . . .
C10 C 0.22545(11) 0.93639(8) 0.65819(6) 0.0209(2) Uani 1 1 d . . . . .
C11 C 0.04511(12) 0.75464(8) 0.72258(8) 0.0288(3) Uani 1 1 d . . . . .
H11 H 0.1158 0.7211 0.7307 0.035 Uiso 1 1 calc R . . . .
C12 C -0.0319(2) 0.71231(13) 0.66650(10) 0.0614(6) Uani 1 1 d . . . . .
H12A H -0.1042 0.7418 0.6598 0.092 Uiso 1 1 calc GR . . . .
H12B H -0.0465 0.6559 0.6798 0.092 Uiso 1 1 calc GR . . . .
H12C H 0.0061 0.7124 0.6244 0.092 Uiso 1 1 calc GR . . . .
C13 C -0.0145(3) 0.75672(12) 0.78875(10) 0.0677(7) Uani 1 1 d . . . . .
H13A H 0.0348 0.7840 0.8238 0.101 Uiso 1 1 calc GR . . . .
H13B H -0.0298 0.7008 0.8030 0.101 Uiso 1 1 calc GR . . . .
H13C H -0.0863 0.7866 0.7816 0.101 Uiso 1 1 calc GR . . . .
C14 C 0.34684(11) 0.95607(8) 0.63827(7) 0.0271(3) Uani 1 1 d . . . . .
H14 H 0.3958 0.9073 0.6491 0.032 Uiso 1 1 calc R . . . .
C15 C 0.34664(16) 0.97245(11) 0.56105(9) 0.0442(4) Uani 1 1 d . . . . .
H15A H 0.3151 0.9250 0.5361 0.066 Uiso 1 1 calc GR . . . .
H15B H 0.4247 0.9821 0.5493 0.066 Uiso 1 1 calc GR . . . .
H15C H 0.2999 1.0206 0.5492 0.066 Uiso 1 1 calc GR . . . .
C16 C 0.39936(13) 1.02974(11) 0.67928(10) 0.0440(4) Uani 1 1 d . . . . .
H16A H 0.3538 1.0787 0.6686 0.066 Uiso 1 1 calc GR . . . .
H16B H 0.4775 1.0388 0.6674 0.066 Uiso 1 1 calc GR . . . .
H16C H 0.3998 1.0180 0.7276 0.066 Uiso 1 1 calc GR . . . .
C17 C 0.38201(11) 0.63873(7) 0.56685(6) 0.0200(2) Uani 1 1 d . . . . .
C18 C 0.31099(11) 0.56900(8) 0.55346(7) 0.0239(3) Uani 1 1 d . . . . .
C19 C 0.32082(13) 0.52713(9) 0.49131(7) 0.0301(3) Uani 1 1 d . . . . .
H19 H 0.2741 0.4810 0.4807 0.036 Uiso 1 1 calc R . . . .
C20 C 0.39872(13) 0.55311(9) 0.44542(7) 0.0324(3) Uani 1 1 d . . . . .
H20 H 0.4038 0.5246 0.4042 0.039 Uiso 1 1 calc R . . . .
C21 C 0.46908(13) 0.62116(9) 0.46045(7) 0.0302(3) Uani 1 1 d . . . . .
H21 H 0.5220 0.6376 0.4294 0.036 Uiso 1 1 calc R . . . .
C22 C 0.46215(11) 0.66580(8) 0.52148(6) 0.0240(3) Uani 1 1 d . . . . .
C23 C 0.22617(12) 0.53896(9) 0.60388(7) 0.0302(3) Uani 1 1 d . . . . .
H23 H 0.2230 0.5812 0.6400 0.036 Uiso 1 1 calc R . . . .
C24 C 0.10390(15) 0.52870(13) 0.56927(11) 0.0527(5) Uani 1 1 d . . . . .
H24A H 0.0804 0.5795 0.5463 0.079 Uiso 1 1 calc GR . . . .
H24B H 0.0510 0.5159 0.6034 0.079 Uiso 1 1 calc GR . . . .
H24C H 0.1034 0.4842 0.5363 0.079 Uiso 1 1 calc GR . . . .
C25 C 0.26719(17) 0.45733(11) 0.63819(9) 0.0457(4) Uani 1 1 d . . . . .
H25A H 0.2683 0.4143 0.6040 0.069 Uiso 1 1 calc GR . . . .
H25B H 0.2151 0.4418 0.6721 0.069 Uiso 1 1 calc GR . . . .
H25C H 0.3439 0.4646 0.6600 0.069 Uiso 1 1 calc GR . . . .
C26 C 0.54007(13) 0.74082(9) 0.53711(7) 0.0301(3) Uani 1 1 d . . . . .
H26 H 0.5127 0.7690 0.5775 0.036 Uiso 1 1 calc R . . . .
C27 C 0.5339(2) 0.80309(11) 0.47817(10) 0.0565(5) Uani 1 1 d . . . . .
H27A H 0.5666 0.7787 0.4391 0.085 Uiso 1 1 calc GR . . . .
H27B H 0.5769 0.8522 0.4921 0.085 Uiso 1 1 calc GR . . . .
H27C H 0.4543 0.8177 0.4661 0.085 Uiso 1 1 calc GR . . . .
C28 C 0.66522(14) 0.71303(12) 0.55555(11) 0.0489(4) Uani 1 1 d . . . . .
H28A H 0.6675 0.6761 0.5944 0.073 Uiso 1 1 calc GR . . . .
H28B H 0.7127 0.7609 0.5668 0.073 Uiso 1 1 calc GR . . . .
H28C H 0.6940 0.6846 0.5170 0.073 Uiso 1 1 calc GR . . . .
C29 C 0.00946(12) 0.81863(9) 0.44491(7) 0.0296(3) Uani 1 1 d . . . . .
H29 H 0.0053 0.8503 0.4018 0.036 Uiso 1 1 calc R . . . .
C30 C -0.00631(18) 0.87899(13) 0.50346(9) 0.0560(5) Uani 1 1 d . . . . .
H30A H -0.0020 0.8492 0.5463 0.084 Uiso 1 1 calc GR . . . .
H30B H -0.0807 0.9056 0.4963 0.084 Uiso 1 1 calc GR . . . .
H30C H 0.0538 0.9204 0.5048 0.084 Uiso 1 1 calc GR . . . .
C31 C -0.08478(16) 0.75295(13) 0.43926(9) 0.0503(4) Uani 1 1 d . . . . .
H31A H -0.0703 0.7148 0.4030 0.075 Uiso 1 1 calc GR . . . .
H31B H -0.1588 0.7792 0.4292 0.075 Uiso 1 1 calc GR . . . .
H31C H -0.0849 0.7232 0.4820 0.075 Uiso 1 1 calc GR . . . .
C32 C 0.16645(14) 0.75151(10) 0.39725(8) 0.0363(3) Uani 1 1 d . . . . .
H32 H 0.2384 0.7254 0.4028 0.044 Uiso 1 1 calc R . . . .
C33A C 0.1913(7) 0.5541(5) 0.2768(3) 0.048(2) Uani 0.4 1 d . . P A 2
H33A H 0.1824 0.5777 0.3197 0.058 Uiso 0.4 1 calc R . P A 2
C34A C 0.2267(11) 0.4717(5) 0.2722(4) 0.049(2) Uani 0.4 1 d G . P A 2
H34A H 0.2416 0.4402 0.3119 0.059 Uiso 0.4 1 calc R . P A 2
C35A C 0.2399(14) 0.4364(5) 0.2081(5) 0.052(3) Uani 0.4 1 d G . P A 2
H35A H 0.2637 0.3813 0.2050 0.063 Uiso 0.4 1 calc R . P A 2
C36A C 0.2177(12) 0.4836(6) 0.1487(4) 0.050(2) Uani 0.4 1 d G . P A 2
H36A H 0.2265 0.4599 0.1058 0.060 Uiso 0.4 1 calc R . P A 2
C37A C 0.1823(8) 0.5660(6) 0.1534(3) 0.053(2) Uani 0.4 1 d G . P A 2
H37A H 0.1674 0.5975 0.1136 0.063 Uiso 0.4 1 calc R . P A 2
C38A C 0.1690(6) 0.6012(3) 0.2174(4) 0.046(2) Uani 0.4 1 d G . P A 2
H38A H 0.1453 0.6564 0.2205 0.055 Uiso 0.4 1 calc R . P A 2
C33 C 0.1779(4) 0.5744(3) 0.2551(2) 0.0411(13) Uani 0.6 1 d . . P B 1
H33 H 0.1605 0.6112 0.2896 0.049 Uiso 0.6 1 calc R . P B 1
C34 C 0.2127(7) 0.4935(4) 0.2717(2) 0.0441(12) Uani 0.6 1 d G . P B 1
H34 H 0.2184 0.4762 0.3173 0.053 Uiso 0.6 1 calc R . P B 1
C35 C 0.2388(9) 0.4385(3) 0.2200(3) 0.0454(16) Uani 0.6 1 d G . P B 1
H35 H 0.2621 0.3844 0.2311 0.055 Uiso 0.6 1 calc R . P B 1
C36 C 0.2302(8) 0.4644(4) 0.1517(3) 0.0519(17) Uani 0.6 1 d G . P B 1
H36 H 0.2477 0.4276 0.1171 0.062 Uiso 0.6 1 calc R . P B 1
C37 C 0.1955(6) 0.5453(4) 0.13510(18) 0.0519(14) Uani 0.6 1 d G . P B 1
H37 H 0.1897 0.5626 0.0894 0.062 Uiso 0.6 1 calc R . P B 1
C38 C 0.1693(4) 0.6003(2) 0.1868(3) 0.0481(14) Uani 0.6 1 d G . P B 1
H38 H 0.1461 0.6544 0.1757 0.058 Uiso 0.6 1 calc R . P B 1

loop_
_atom_site_aniso_label
_atom_site_aniso_U_11
_atom_site_aniso_U_22
_atom_site_aniso_U_33
_atom_site_aniso_U_23
_atom_site_aniso_U_13
_atom_site_aniso_U_12
Cu1 0.02488(11) 0.02049(10) 0.01514(10) 0.00069(6) -0.00561(7) 0.00352(7)
O1 0.0477(7) 0.0679(8) 0.0188(5) -0.0057(5) -0.0060(5) 0.0165(6)
N1 0.0227(5) 0.0178(5) 0.0159(5) -0.0003(4) -0.0040(4) 0.0032(4)
N2 0.0220(5) 0.0178(5) 0.0152(4) -0.0003(4) -0.0029(4) 0.0032(4)
N3 0.0291(6) 0.0258(5) 0.0190(5) -0.0001(4) -0.0066(4) 0.0051(4)
C1 0.0189(5) 0.0162(5) 0.0167(5) 0.0014(4) -0.0006(4) -0.0012(4)
C2 0.0293(6) 0.0237(6) 0.0156(5) -0.0020(4) -0.0063(5) 0.0036(5)
C3 0.0322(7) 0.0235(6) 0.0162(5) 0.0027(5) -0.0065(5) 0.0030(5)
C4 0.0270(6) 0.0232(6) 0.0210(6) 0.0006(5) -0.0072(5) 0.0065(5)
C5 0.0230(6) 0.0192(6) 0.0152(5) -0.0032(4) -0.0023(4) 0.0037(5)
C6 0.0251(6) 0.0232(6) 0.0217(6) -0.0019(5) -0.0014(5) -0.0009(5)
C7 0.0206(6) 0.0299(7) 0.0317(7) -0.0022(5) 0.0019(5) 0.0013(5)
C8 0.0249(6) 0.0246(6) 0.0327(7) -0.0029(5) -0.0007(5) 0.0067(5)
C9 0.0275(6) 0.0187(6) 0.0263(6) -0.0008(5) -0.0006(5) 0.0027(5)
C10 0.0239(6) 0.0200(6) 0.0186(5) -0.0016(4) -0.0003(4) 0.0019(5)
C11 0.0280(7) 0.0257(6) 0.0329(7) 0.0020(5) 0.0035(6) -0.0020(5)
C12 0.0869(15) 0.0494(11) 0.0464(10) 0.0007(8) -0.0037(10) -0.0406(11)
C13 0.126(2) 0.0395(10) 0.0422(11) 0.0072(8) 0.0390(12) -0.0050(11)
C14 0.0250(6) 0.0202(6) 0.0366(7) 0.0021(5) 0.0062(5) 0.0025(5)
C15 0.0504(10) 0.0428(9) 0.0420(9) 0.0073(7) 0.0198(7) -0.0049(7)
C16 0.0260(7) 0.0409(9) 0.0650(11) -0.0134(8) 0.0036(7) -0.0063(6)
C17 0.0245(6) 0.0181(5) 0.0165(5) -0.0003(4) -0.0031(4) 0.0066(5)
C18 0.0259(6) 0.0211(6) 0.0238(6) -0.0012(5) -0.0038(5) 0.0037(5)
C19 0.0361(7) 0.0236(6) 0.0293(7) -0.0072(5) -0.0055(6) 0.0027(5)
C20 0.0452(8) 0.0298(7) 0.0215(6) -0.0069(5) -0.0012(6) 0.0096(6)
C21 0.0393(8) 0.0300(7) 0.0217(6) 0.0013(5) 0.0059(5) 0.0073(6)
C22 0.0290(6) 0.0209(6) 0.0221(6) 0.0009(5) 0.0005(5) 0.0048(5)
C23 0.0320(7) 0.0259(7) 0.0330(7) -0.0053(5) 0.0038(6) -0.0054(5)
C24 0.0330(9) 0.0606(11) 0.0642(12) -0.0035(9) 0.0009(8) -0.0094(8)
C25 0.0584(11) 0.0375(9) 0.0427(9) 0.0086(7) 0.0124(8) -0.0022(7)
C26 0.0356(7) 0.0259(7) 0.0298(7) -0.0010(5) 0.0084(6) -0.0025(5)
C27 0.0899(15) 0.0341(9) 0.0452(10) 0.0083(7) 0.0041(10) -0.0179(9)
C28 0.0332(8) 0.0454(9) 0.0688(12) -0.0103(9) 0.0074(8) -0.0063(7)
C29 0.0331(7) 0.0362(7) 0.0182(6) 0.0001(5) -0.0070(5) 0.0116(6)
C30 0.0669(12) 0.0665(12) 0.0317(8) -0.0152(8) -0.0153(8) 0.0430(10)
C31 0.0354(9) 0.0791(13) 0.0354(9) 0.0081(8) -0.0031(7) -0.0097(8)
C32 0.0359(8) 0.0467(8) 0.0251(7) -0.0030(6) -0.0044(6) 0.0126(7)
C33A 0.040(3) 0.049(5) 0.054(4) 0.016(3) -0.004(3) -0.006(3)
C34A 0.039(4) 0.033(4) 0.075(5) 0.004(3) -0.002(3) -0.003(3)
C35A 0.031(5) 0.064(6) 0.063(5) -0.014(4) 0.004(3) -0.009(4)
C36A 0.028(4) 0.076(6) 0.047(4) -0.014(3) 0.003(3) -0.009(4)
C37A 0.034(4) 0.063(5) 0.061(5) 0.015(5) 0.004(4) -0.006(4)
C38A 0.030(2) 0.037(3) 0.070(6) 0.018(4) -0.003(5) -0.0004(19)
C33 0.036(2) 0.038(2) 0.049(3) -0.005(2) 0.003(2) -0.0027(19)
C34 0.043(3) 0.042(3) 0.047(2) 0.0025(17) -0.0043(16) -0.004(2)
C35 0.030(3) 0.034(3) 0.071(4) -0.004(2) -0.006(2) -0.002(2)
C36 0.027(2) 0.061(3) 0.068(4) -0.010(2) 0.003(2) -0.002(2)
C37 0.036(2) 0.067(4) 0.053(2) -0.001(2) 0.003(2) -0.001(2)
C38 0.0335(18) 0.052(2) 0.058(4) 0.010(3) 0.000(3) -0.0018(16)

loop_
_atom_type_symbol
_atom_type_description
_atom_type_scat_dispersion_real
_atom_type_scat_dispersion_imag
_atom_type_scat_source
C C 0.0181 0.0091 'International Tables Vol C Tables 4.2.6.8 and 6.1.1.4'
H H 0.0000 0.0000 'International Tables Vol C Tables 4.2.6.8 and 6.1.1.4'
Cu Cu -1.9646 0.5888 'International Tables Vol C Tables 4.2.6.8 and 6.1.1.4'
N N 0.0311 0.0180 'International Tables Vol C Tables 4.2.6.8 and 6.1.1.4'
O O 0.0492 0.0322 'International Tables Vol C Tables 4.2.6.8 and 6.1.1.4'

loop_
_geom_angle_atom_site_label_1
_geom_angle_atom_site_label_2
_geom_angle_atom_site_label_3
_geom_angle
_geom_angle_site_symmetry_1
_geom_angle_site_symmetry_3
_geom_angle_publ_flag
N3 Cu1 C1 176.89(5) . . ?
C1 N1 C2 124.23(10) . . ?
C1 N1 C5 118.64(10) . . ?
C5 N1 C2 117.13(9) . . ?
C1 N2 C4 124.97(10) . . ?
C1 N2 C17 116.68(9) . . ?
C17 N2 C4 118.34(9) . . ?
C29 N3 Cu1 122.78(9) . . ?
C32 N3 Cu1 121.69(10) . . ?
C32 N3 C29 115.44(11) . . ?
N1 C1 Cu1 124.08(9) . . ?
N1 C1 N2 117.72(10) . . ?
N2 C1 Cu1 118.20(8) . . ?
N1 C2 C3 109.79(10) . . ?
C4 C3 C2 109.76(10) . . ?
N2 C4 C3 109.41(10) . . ?
C6 C5 N1 118.73(11) . . ?
C10 C5 N1 119.09(11) . . ?
C10 C5 C6 122.16(11) . . ?
C5 C6 C11 122.05(11) . . ?
C7 C6 C5 117.80(12) . . ?
C7 C6 C11 120.12(12) . . ?
C8 C7 C6 120.95(12) . . ?
C9 C8 C7 120.23(12) . . ?
C8 C9 C10 121.04(12) . . ?
C5 C10 C14 122.91(11) . . ?
C9 C10 C5 117.78(12) . . ?
C9 C10 C14 119.31(11) . . ?
C12 C11 C6 111.05(13) . . ?
C13 C11 C6 112.27(13) . . ?
C13 C11 C12 110.18(16) . . ?
C10 C14 C15 110.93(12) . . ?
C10 C14 C16 111.42(11) . . ?
C16 C14 C15 110.63(13) . . ?
C18 C17 N2 118.79(11) . . ?
C22 C17 N2 118.65(11) . . ?
C22 C17 C18 122.53(11) . . ?
C17 C18 C23 122.09(11) . . ?
C19 C18 C17 117.40(12) . . ?
C19 C18 C23 120.51(12) . . ?
C20 C19 C18 121.10(13) . . ?
C21 C20 C19 120.29(12) . . ?
C20 C21 C22 121.04(13) . . ?
C17 C22 C26 122.03(11) . . ?
C21 C22 C17 117.62(12) . . ?
C21 C22 C26 120.35(12) . . ?
C18 C23 C24 111.70(13) . . ?
C18 C23 C25 111.18(12) . . ?
C24 C23 C25 110.20(14) . . ?
C22 C26 C27 112.18(13) . . ?
C22 C26 C28 110.48(12) . . ?
C27 C26 C28 110.94(15) . . ?
N3 C29 C30 109.84(11) . . ?
N3 C29 C31 110.53(13) . . ?
C31 C29 C30 111.83(15) . . ?
O1 C32 N3 127.90(14) . . ?
C34A C33A C38A 120.0 . . ?
C33A C34A C35A 120.0 . . ?
C34A C35A C36A 120.0 . . ?
C37A C36A C35A 120.0 . . ?
C36A C37A C38A 120.0 . . ?
C37A C38A C33A 120.0 . . ?
C34 C33 C38 120.0 . . ?
C35 C34 C33 120.0 . . ?
C34 C35 C36 120.0 . . ?
C35 C36 C37 120.0 . . ?
C38 C37 C36 120.0 . . ?
C37 C38 C33 120.0 . . ?

loop_
_geom_bond_atom_site_label_1
_geom_bond_atom_site_label_2
_geom_bond_distance
_geom_bond_site_symmetry_2
_geom_bond_publ_flag
Cu1 N3 1.8645(10) . ?
Cu1 C1 1.8909(12) . ?
O1 C32 1.2436(18) . ?
N1 C1 1.3388(15) . ?
N1 C2 1.4733(14) . ?
N1 C5 1.4414(15) . ?
N2 C1 1.3413(15) . ?
N2 C4 1.4706(14) . ?
N2 C17 1.4456(15) . ?
N3 C29 1.4648(17) . ?
N3 C32 1.3261(19) . ?
C2 C3 1.5133(17) . ?
C3 C4 1.5085(18) . ?
C5 C6 1.4028(18) . ?
C5 C10 1.3978(17) . ?
C6 C7 1.3932(18) . ?
C6 C11 1.5201(18) . ?
C7 C8 1.383(2) . ?
C8 C9 1.3818(19) . ?
C9 C10 1.3942(17) . ?
C10 C14 1.5167(18) . ?
C11 C12 1.515(2) . ?
C11 C13 1.508(2) . ?
C14 C15 1.527(2) . ?
C14 C16 1.527(2) . ?
C17 C18 1.4004(18) . ?
C17 C22 1.3977(18) . ?
C18 C19 1.3974(18) . ?
C18 C23 1.5187(19) . ?
C19 C20 1.381(2) . ?
C20 C21 1.379(2) . ?
C21 C22 1.3961(18) . ?
C22 C26 1.5203(19) . ?
C23 C24 1.526(2) . ?
C23 C25 1.530(2) . ?
C26 C27 1.520(2) . ?
C26 C28 1.529(2) . ?
C29 C30 1.519(2) . ?
C29 C31 1.513(2) . ?
C33A C34A 1.3900 . ?
C33A C38A 1.3900 . ?
C34A C35A 1.3900 . ?
C35A C36A 1.3900 . ?
C36A C37A 1.3900 . ?
C37A C38A 1.3900 . ?
C33 C34 1.3900 . ?
C33 C38 1.3900 . ?
C34 C35 1.3900 . ?
C35 C36 1.3900 . ?
C36 C37 1.3900 . ?
C37 C38 1.3900 . ?
